data_4067326
loop_
_publ_author_name
'Izod, Keith'
'Stewart, John'
'Clegg, William'
'Harrington, Ross W.'

_publ_section_title
;
 Synthesis, Structures, and Dynamic Behavior of Intramolecularly
 Base-Stabilized Diphosphatetrylenes Containing a Five-Membered Chelate
 Ring
;
_journal_issue 1
_journal_name_full Organometallics
_journal_page_first 108
_journal_paper_doi 10.1021/om900854m
_journal_volume 29
_journal_year 2010
_chemical_formula_moiety 'C30 H58 N2 P2 Si4 Sn'
_chemical_formula_sum 'C30 H58 N2 P2 Si4 Sn'
_chemical_formula_weight 739.77
_chemical_name_systematic
;
 ?
;
_space_group_IT_number 29
_symmetry_cell_setting orthorhombic
_symmetry_space_group_name_Hall 'P 2c -2ac'
_symmetry_space_group_name_H-M 'P c a 21'
_atom_sites_solution_hydrogens geom
_atom_sites_solution_primary direct
_atom_sites_solution_secondary difmap
_audit_creation_method SHELXL-97
_cell_angle_alpha 90.00
_cell_angle_beta 90.00
_cell_angle_gamma 90.00
_cell_formula_units_Z 4
_cell_length_a 18.283(5)
_cell_length_b 13.124(2)
_cell_length_c 16.4317(14)
_cell_measurement_reflns_used 503
_cell_measurement_temperature 150(2)
_cell_measurement_theta_max 27.50
_cell_measurement_theta_min 2.50
_cell_volume 3942.7(13)
_computing_cell_refinement EvalCCD
_computing_data_collection 'Nonius COLLECT'
_computing_data_reduction EvalCCD
_computing_molecular_graphics 'Bruker SHELXTL'
_computing_publication_material 'Bruker SHELXTL and local programs'
_computing_structure_refinement 'Bruker SHELXTL'
_computing_structure_solution 'Bruker SHELXTL'
_diffrn_ambient_temperature 150(2)
_diffrn_measured_fraction_theta_full 0.983
_diffrn_measured_fraction_theta_max 0.979
_diffrn_measurement_device_type 'Nonius KappaCCD diffractometer'
_diffrn_measurement_method '\f and \w scans'
_diffrn_radiation_monochromator graphite
_diffrn_radiation_source 'sealed tube'
_diffrn_radiation_type MoK\a
_diffrn_radiation_wavelength 0.71073
_diffrn_reflns_av_R_equivalents 0.0596
_diffrn_reflns_av_sigmaI/netI 0.0695
_diffrn_reflns_limit_h_max 23
_diffrn_reflns_limit_h_min -23
_diffrn_reflns_limit_k_max 17
_diffrn_reflns_limit_k_min -11
_diffrn_reflns_limit_l_max 13
_diffrn_reflns_limit_l_min -21
_diffrn_reflns_number 22347
_diffrn_reflns_theta_full 26.00
_diffrn_reflns_theta_max 27.50
_diffrn_reflns_theta_min 4.72
_diffrn_standards_number 0
_exptl_absorpt_coefficient_mu 0.872
_exptl_absorpt_correction_T_max 0.831
_exptl_absorpt_correction_T_min 0.768
_exptl_absorpt_correction_type multi-scan
_exptl_absorpt_process_details SADABS
_exptl_crystal_colour orange
_exptl_crystal_density_diffrn 1.246
_exptl_crystal_density_method 'not measured'
_exptl_crystal_description block
_exptl_crystal_F_000 1552
_exptl_crystal_size_max 0.32
_exptl_crystal_size_mid 0.30
_exptl_crystal_size_min 0.22
_refine_diff_density_max 0.619
_refine_diff_density_min -0.628
_refine_diff_density_rms 0.083
_refine_ls_abs_structure_details 'Flack H D (1983), Acta Cryst. A39, 876-881'
_refine_ls_abs_structure_Flack 0.025(15)
_refine_ls_extinction_method none
_refine_ls_goodness_of_fit_ref 1.035
_refine_ls_hydrogen_treatment constr
_refine_ls_matrix_type full
_refine_ls_number_parameters 368
_refine_ls_number_reflns 7632
_refine_ls_number_restraints 1
_refine_ls_restrained_S_all 1.035
_refine_ls_R_factor_all 0.0539
_refine_ls_R_factor_gt 0.0350
_refine_ls_shift/su_max 0.002
_refine_ls_shift/su_mean 0.000
_refine_ls_structure_factor_coef Fsqd
_refine_ls_weighting_details 'calc w=1/[\s^2^(Fo^2^)+(0.0182P)^2^+0.0000P] where P=(Fo^2^+2Fc^2^)/3'
_refine_ls_weighting_scheme calc
_refine_ls_wR_factor_gt 0.0643
_refine_ls_wR_factor_ref 0.0699
_reflns_number_gt 6269
_reflns_number_total 7632
_reflns_threshold_expression I>2\s(I)
_cod_data_source_file om900854m_si_002.cif
_cod_data_source_block 6
_cod_original_cell_volume 3942.6(13)
_cod_database_code 4067326

loop_
_symmetry_equiv_pos_as_xyz
'x, y, z'
'-x, -y, z+1/2'
'-x+1/2, y, z+1/2'
'x+1/2, -y, z'

loop_
_atom_site_label
_atom_site_type_symbol
_atom_site_fract_x
_atom_site_fract_y
_atom_site_fract_z
_atom_site_U_iso_or_equiv
_atom_site_adp_type
_atom_site_occupancy
_atom_site_symmetry_multiplicity
_atom_site_calc_flag
_atom_site_refinement_flags
Sn Sn 0.783470(10) 0.366926(18) 0.336980(18) 0.02010(6) Uani 1 1 d .
P1 P 0.88375(5) 0.49399(8) 0.38472(6) 0.0195(2) Uani 1 1 d .
P2 P 0.85689(5) 0.20417(8) 0.37794(6) 0.0198(2) Uani 1 1 d .
N1 N 0.74797(17) 0.3847(2) 0.47738(18) 0.0232(7) Uani 1 1 d .
N2 N 0.70757(13) 0.1391(2) 0.3215(2) 0.0230(9) Uani 1 1 d .
Si1 Si 0.85440(5) 0.68066(9) 0.27524(6) 0.0242(2) Uani 1 1 d .
Si2 Si 0.86380(6) 0.71431(9) 0.46624(7) 0.0264(3) Uani 1 1 d .
Si3 Si 1.00098(5) 0.14569(9) 0.45847(7) 0.0264(3) Uani 1 1 d .
Si4 Si 1.01471(5) 0.27027(9) 0.28720(7) 0.0276(3) Uani 1 1 d .
C1 C 0.83790(18) 0.6243(3) 0.3804(2) 0.0216(9) Uani 1 1 d .
H1 H 0.7841 0.6122 0.3851 0.026 Uiso 1 1 calc R
C2 C 0.7817(2) 0.7772(4) 0.2520(3) 0.0496(13) Uani 1 1 d .
H2A H 0.7862 0.7991 0.1952 0.074 Uiso 1 1 calc R
H2B H 0.7876 0.8362 0.2880 0.074 Uiso 1 1 calc R
H2C H 0.7334 0.7467 0.2607 0.074 Uiso 1 1 calc R
C3 C 0.9476(2) 0.7400(4) 0.2661(3) 0.0417(12) Uani 1 1 d .
H3A H 0.9560 0.7610 0.2096 0.063 Uiso 1 1 calc R
H3B H 0.9849 0.6903 0.2822 0.063 Uiso 1 1 calc R
H3C H 0.9505 0.7998 0.3018 0.063 Uiso 1 1 calc R
C4 C 0.8464(2) 0.5807(4) 0.1939(2) 0.0355(11) Uani 1 1 d .
H4A H 0.7984 0.5478 0.1976 0.053 Uiso 1 1 calc R
H4B H 0.8849 0.5296 0.2013 0.053 Uiso 1 1 calc R
H4C H 0.8517 0.6126 0.1403 0.053 Uiso 1 1 calc R
C5 C 0.8282(2) 0.8467(3) 0.4466(3) 0.0385(12) Uani 1 1 d .
H5A H 0.7750 0.8444 0.4401 0.058 Uiso 1 1 calc R
H5B H 0.8505 0.8737 0.3968 0.058 Uiso 1 1 calc R
H5C H 0.8407 0.8909 0.4926 0.058 Uiso 1 1 calc R
C6 C 0.8191(2) 0.6775(4) 0.5646(3) 0.0396(11) Uani 1 1 d .
H6A H 0.8326 0.7266 0.6069 0.059 Uiso 1 1 calc R
H6B H 0.8354 0.6093 0.5805 0.059 Uiso 1 1 calc R
H6C H 0.7659 0.6775 0.5576 0.059 Uiso 1 1 calc R
C7 C 0.9667(2) 0.7234(3) 0.4795(2) 0.0326(10) Uani 1 1 d .
H7A H 0.9779 0.7469 0.5347 0.049 Uiso 1 1 calc R
H7B H 0.9867 0.7718 0.4399 0.049 Uiso 1 1 calc R
H7C H 0.9887 0.6562 0.4708 0.049 Uiso 1 1 calc R
C8 C 0.87607(18) 0.4517(3) 0.4925(2) 0.0201(8) Uani 1 1 d .
C9 C 0.93723(19) 0.4642(3) 0.5424(2) 0.0247(9) Uani 1 1 d .
H9 H 0.9811 0.4897 0.5191 0.030 Uiso 1 1 calc R
C10 C 0.9363(2) 0.4407(3) 0.6248(2) 0.0298(10) Uani 1 1 d .
H10 H 0.9789 0.4504 0.6571 0.036 Uiso 1 1 calc R
C11 C 0.8727(2) 0.4030(3) 0.6595(2) 0.0323(10) Uani 1 1 d .
H11 H 0.8707 0.3894 0.7163 0.039 Uiso 1 1 calc R
C12 C 0.8118(2) 0.3853(3) 0.6108(2) 0.0306(10) Uani 1 1 d .
H12 H 0.7687 0.3578 0.6344 0.037 Uiso 1 1 calc R
C13 C 0.81321(19) 0.4071(3) 0.5281(2) 0.0213(8) Uani 1 1 d .
C14 C 0.7107(2) 0.2881(3) 0.5018(2) 0.0327(10) Uani 1 1 d .
H14A H 0.6847 0.2987 0.5533 0.049 Uiso 1 1 calc R
H14B H 0.7472 0.2341 0.5086 0.049 Uiso 1 1 calc R
H14C H 0.6756 0.2683 0.4595 0.049 Uiso 1 1 calc R
C15 C 0.6941(2) 0.4702(3) 0.4826(2) 0.0301(10) Uani 1 1 d .
H15A H 0.6760 0.4759 0.5385 0.045 Uiso 1 1 calc R
H15B H 0.6530 0.4567 0.4458 0.045 Uiso 1 1 calc R
H15C H 0.7180 0.5341 0.4668 0.045 Uiso 1 1 calc R
C16 C 0.95820(16) 0.2325(3) 0.3795(2) 0.0196(8) Uani 1 1 d .
H16 H 0.9581 0.2984 0.4101 0.024 Uiso 1 1 calc R
C17 C 1.0968(2) 0.1892(4) 0.4827(3) 0.0514(14) Uani 1 1 d .
H17A H 1.0955 0.2594 0.5030 0.077 Uiso 1 1 calc R
H17B H 1.1268 0.1862 0.4334 0.077 Uiso 1 1 calc R
H17C H 1.1179 0.1446 0.5244 0.077 Uiso 1 1 calc R
C18 C 0.9481(2) 0.1500(4) 0.5569(3) 0.0458(13) Uani 1 1 d .
H18A H 0.9003 0.1174 0.5493 0.069 Uiso 1 1 calc R
H18B H 0.9410 0.2211 0.5734 0.069 Uiso 1 1 calc R
H18C H 0.9754 0.1137 0.5993 0.069 Uiso 1 1 calc R
C19 C 1.0024(2) 0.0110(3) 0.4224(3) 0.0403(12) Uani 1 1 d .
H19A H 1.0201 -0.0333 0.4662 0.060 Uiso 1 1 calc R
H19B H 1.0350 0.0052 0.3753 0.060 Uiso 1 1 calc R
H19C H 0.9529 -0.0097 0.4068 0.060 Uiso 1 1 calc R
C20 C 1.0778(2) 0.3761(3) 0.3181(3) 0.0395(13) Uani 1 1 d .
H20A H 1.0490 0.4329 0.3399 0.059 Uiso 1 1 calc R
H20B H 1.1056 0.3992 0.2706 0.059 Uiso 1 1 calc R
H20C H 1.1116 0.3514 0.3600 0.059 Uiso 1 1 calc R
C21 C 0.9560(2) 0.3196(4) 0.2023(2) 0.0383(11) Uani 1 1 d .
H21A H 0.9270 0.2636 0.1796 0.057 Uiso 1 1 calc R
H21B H 0.9871 0.3485 0.1596 0.057 Uiso 1 1 calc R
H21C H 0.9232 0.3725 0.2232 0.057 Uiso 1 1 calc R
C22 C 1.0753(2) 0.1649(4) 0.2463(3) 0.0408(12) Uani 1 1 d .
H22A H 1.1085 0.1417 0.2893 0.061 Uiso 1 1 calc R
H22B H 1.1040 0.1908 0.2003 0.061 Uiso 1 1 calc R
H22C H 1.0449 0.1078 0.2281 0.061 Uiso 1 1 calc R
C23 C 0.83746(19) 0.1263(3) 0.2872(2) 0.0247(9) Uani 1 1 d .
C24 C 0.8918(2) 0.0819(4) 0.2384(3) 0.0367(11) Uani 1 1 d .
H24 H 0.9414 0.0854 0.2554 0.044 Uiso 1 1 calc R
C25 C 0.8749(2) 0.0328(4) 0.1659(3) 0.0453(13) Uani 1 1 d .
H25 H 0.9128 0.0045 0.1335 0.054 Uiso 1 1 calc R
C26 C 0.8030(3) 0.0251(4) 0.1407(3) 0.0432(12) Uani 1 1 d .
H26 H 0.7914 -0.0041 0.0894 0.052 Uiso 1 1 calc R
C27 C 0.7477(2) 0.0608(4) 0.1917(3) 0.0363(11) Uani 1 1 d .
H27 H 0.6980 0.0531 0.1758 0.044 Uiso 1 1 calc R
C28 C 0.76395(18) 0.1075(3) 0.2653(2) 0.0217(9) Uani 1 1 d .
C29 C 0.63574(19) 0.1598(3) 0.2856(3) 0.0349(11) Uani 1 1 d .
H29A H 0.6414 0.2059 0.2391 0.052 Uiso 1 1 calc R
H29B H 0.6041 0.1917 0.3264 0.052 Uiso 1 1 calc R
H29C H 0.6137 0.0958 0.2673 0.052 Uiso 1 1 calc R
C30 C 0.70155(18) 0.0646(3) 0.3877(2) 0.0291(10) Uani 1 1 d .
H30A H 0.6839 -0.0004 0.3659 0.044 Uiso 1 1 calc R
H30B H 0.6670 0.0898 0.4287 0.044 Uiso 1 1 calc R
H30C H 0.7496 0.0547 0.4129 0.044 Uiso 1 1 calc R

loop_
_atom_site_aniso_label
_atom_site_aniso_U_11
_atom_site_aniso_U_22
_atom_site_aniso_U_33
_atom_site_aniso_U_23
_atom_site_aniso_U_13
_atom_site_aniso_U_12
Sn 0.01887(10) 0.02105(13) 0.02039(11) -0.00145(16) -0.00281(13) 0.00143(10)
P1 0.0191(4) 0.0203(6) 0.0191(5) 0.0003(4) 0.0013(4) 0.0006(4)
P2 0.0134(4) 0.0205(6) 0.0255(5) -0.0005(4) 0.0009(4) -0.0001(4)
N1 0.0224(15) 0.023(2) 0.0245(17) -0.0015(14) 0.0012(12) -0.0029(14)
N2 0.0150(13) 0.0222(18) 0.032(3) 0.0040(15) -0.0028(12) -0.0030(12)
Si1 0.0226(5) 0.0236(7) 0.0264(6) 0.0039(5) -0.0027(4) -0.0015(5)
Si2 0.0282(6) 0.0223(7) 0.0287(6) -0.0046(5) 0.0016(4) -0.0019(5)
Si3 0.0186(5) 0.0254(7) 0.0352(6) 0.0047(5) -0.0019(4) 0.0018(4)
Si4 0.0204(5) 0.0259(7) 0.0365(6) 0.0028(6) 0.0079(5) -0.0021(5)
C1 0.0144(17) 0.022(2) 0.028(2) -0.0034(19) 0.0008(15) -0.0029(15)
C2 0.050(3) 0.041(3) 0.058(3) 0.005(3) -0.016(2) 0.010(2)
C3 0.029(2) 0.053(4) 0.043(3) 0.005(2) 0.0048(18) -0.017(2)
C4 0.043(2) 0.042(3) 0.022(2) 0.005(2) -0.0041(18) -0.004(2)
C5 0.034(2) 0.025(3) 0.056(3) -0.013(2) 0.002(2) 0.0013(19)
C6 0.052(3) 0.035(3) 0.032(2) -0.011(2) 0.013(2) -0.004(2)
C7 0.034(2) 0.031(3) 0.033(2) 0.001(2) -0.0075(17) -0.0017(19)
C8 0.0221(18) 0.017(2) 0.021(2) -0.0027(17) 0.0020(14) 0.0006(15)
C9 0.0226(19) 0.020(3) 0.031(2) 0.0040(18) 0.0008(15) -0.0039(16)
C10 0.037(2) 0.027(3) 0.025(2) 0.0031(19) -0.0107(17) -0.0012(19)
C11 0.055(3) 0.026(3) 0.0152(19) 0.0052(19) -0.0024(18) -0.003(2)
C12 0.034(2) 0.030(3) 0.028(2) 0.000(2) 0.0054(17) -0.0027(19)
C13 0.0235(18) 0.019(2) 0.021(2) -0.0005(17) 0.0018(15) 0.0026(17)
C14 0.031(2) 0.028(3) 0.039(3) -0.004(2) 0.0058(17) -0.0088(19)
C15 0.027(2) 0.029(3) 0.034(2) -0.0067(19) 0.0078(16) 0.0046(18)
C16 0.0113(16) 0.019(2) 0.028(2) -0.0015(18) -0.0018(14) -0.0010(14)
C17 0.030(2) 0.045(4) 0.079(4) 0.013(3) -0.025(2) -0.004(2)
C18 0.049(3) 0.054(4) 0.034(3) 0.005(2) -0.004(2) 0.018(2)
C19 0.031(2) 0.027(3) 0.063(3) 0.009(2) 0.008(2) 0.0068(19)
C20 0.034(2) 0.030(3) 0.055(4) 0.008(2) 0.0055(19) -0.0068(19)
C21 0.050(3) 0.031(3) 0.034(2) 0.005(2) 0.008(2) 0.005(2)
C22 0.027(2) 0.039(3) 0.057(3) 0.005(2) 0.019(2) 0.0004(19)
C23 0.0212(19) 0.021(2) 0.032(2) -0.001(2) 0.0028(16) -0.0002(16)
C24 0.024(2) 0.028(3) 0.058(3) -0.013(2) 0.0102(19) -0.0007(19)
C25 0.046(3) 0.036(3) 0.054(3) -0.020(2) 0.021(2) -0.002(2)
C26 0.057(3) 0.036(3) 0.037(3) -0.011(2) -0.002(2) -0.006(2)
C27 0.034(2) 0.034(3) 0.041(3) -0.006(2) -0.0070(19) -0.006(2)
C28 0.0176(17) 0.017(2) 0.030(2) -0.0007(17) -0.0011(14) 0.0003(14)
C29 0.0174(19) 0.035(3) 0.052(3) 0.005(2) -0.0026(18) 0.0033(17)
C30 0.0192(19) 0.033(3) 0.035(2) 0.001(2) -0.0002(16) -0.0078(17)

loop_
_atom_type_symbol
_atom_type_description
_atom_type_scat_dispersion_real
_atom_type_scat_dispersion_imag
_atom_type_scat_source
C C 0.0033 0.0016 'International Tables Vol C Tables 4.2.6.8 and 6.1.1.4'
H H 0.0000 0.0000 'International Tables Vol C Tables 4.2.6.8 and 6.1.1.4'
N N 0.0061 0.0033 'International Tables Vol C Tables 4.2.6.8 and 6.1.1.4'
Si Si 0.0817 0.0704 'International Tables Vol C Tables 4.2.6.8 and 6.1.1.4'
P P 0.1023 0.0942 'International Tables Vol C Tables 4.2.6.8 and 6.1.1.4'
Sn Sn -0.6537 1.4246 'International Tables Vol C Tables 4.2.6.8 and 6.1.1.4'

loop_
_geom_angle_atom_site_label_1
_geom_angle_atom_site_label_2
_geom_angle_atom_site_label_3
_geom_angle
P1 Sn P2 94.84(3)
P1 Sn N1 80.73(8)
P2 Sn N1 88.32(8)
Sn P1 C1 104.73(11)
Sn P1 C8 92.43(12)
C1 P1 C8 105.66(17)
Sn P2 C16 110.28(12)
Sn P2 C23 98.38(13)
C16 P2 C23 108.01(16)
Sn N1 C13 109.9(2)
Sn N1 C14 107.4(2)
Sn N1 C15 107.8(2)
C13 N1 C14 112.6(3)
C13 N1 C15 110.4(3)
C14 N1 C15 108.7(3)
C28 N2 C29 115.8(3)
C28 N2 C30 109.7(3)
C29 N2 C30 110.8(3)
C1 Si1 C2 109.55(19)
C1 Si1 C3 112.15(18)
C1 Si1 C4 111.25(18)
C2 Si1 C3 110.3(2)
C2 Si1 C4 105.8(2)
C3 Si1 C4 107.7(2)
C1 Si2 C5 111.12(19)
C1 Si2 C6 111.78(19)
C1 Si2 C7 111.81(17)
C5 Si2 C6 103.6(2)
C5 Si2 C7 107.7(2)
C6 Si2 C7 110.5(2)
C16 Si3 C17 110.26(19)
C16 Si3 C18 110.96(18)
C16 Si3 C19 110.98(19)
C17 Si3 C18 106.6(2)
C17 Si3 C19 110.0(2)
C18 Si3 C19 108.0(2)
C16 Si4 C20 108.13(19)
C16 Si4 C21 111.88(17)
C16 Si4 C22 114.24(19)
C20 Si4 C21 107.3(2)
C20 Si4 C22 106.08(19)
C21 Si4 C22 108.8(2)
P1 C1 Si1 108.21(18)
P1 C1 Si2 114.89(19)
P1 C1 H1 106.7
Si1 C1 Si2 113.13(19)
Si1 C1 H1 106.7
Si2 C1 H1 106.7
Si1 C2 H2A 109.5
Si1 C2 H2B 109.5
Si1 C2 H2C 109.5
H2A C2 H2B 109.5
H2A C2 H2C 109.5
H2B C2 H2C 109.5
Si1 C3 H3A 109.5
Si1 C3 H3B 109.5
Si1 C3 H3C 109.5
H3A C3 H3B 109.5
H3A C3 H3C 109.5
H3B C3 H3C 109.5
Si1 C4 H4A 109.5
Si1 C4 H4B 109.5
Si1 C4 H4C 109.5
H4A C4 H4B 109.5
H4A C4 H4C 109.5
H4B C4 H4C 109.5
Si2 C5 H5A 109.5
Si2 C5 H5B 109.5
Si2 C5 H5C 109.5
H5A C5 H5B 109.5
H5A C5 H5C 109.5
H5B C5 H5C 109.5
Si2 C6 H6A 109.5
Si2 C6 H6B 109.5
Si2 C6 H6C 109.5
H6A C6 H6B 109.5
H6A C6 H6C 109.5
H6B C6 H6C 109.5
Si2 C7 H7A 109.5
Si2 C7 H7B 109.5
Si2 C7 H7C 109.5
H7A C7 H7B 109.5
H7A C7 H7C 109.5
H7B C7 H7C 109.5
P1 C8 C9 117.6(3)
P1 C8 C13 125.3(3)
C9 C8 C13 117.2(3)
C8 C9 H9 118.8
C8 C9 C10 122.5(3)
H9 C9 C10 118.8
C9 C10 H10 120.3
C9 C10 C11 119.3(3)
H10 C10 C11 120.3
C10 C11 H11 120.2
C10 C11 C12 119.6(4)
H11 C11 C12 120.2
C11 C12 H12 119.5
C11 C12 C13 120.9(4)
H12 C12 C13 119.5
N1 C13 C8 120.2(3)
N1 C13 C12 119.6(3)
C8 C13 C12 120.3(3)
N1 C14 H14A 109.5
N1 C14 H14B 109.5
N1 C14 H14C 109.5
H14A C14 H14B 109.5
H14A C14 H14C 109.5
H14B C14 H14C 109.5
N1 C15 H15A 109.5
N1 C15 H15B 109.5
N1 C15 H15C 109.5
H15A C15 H15B 109.5
H15A C15 H15C 109.5
H15B C15 H15C 109.5
P2 C16 Si3 107.20(18)
P2 C16 Si4 124.97(19)
P2 C16 H16 100.1
Si3 C16 Si4 118.60(17)
Si3 C16 H16 100.1
Si4 C16 H16 100.1
Si3 C17 H17A 109.5
Si3 C17 H17B 109.5
Si3 C17 H17C 109.5
H17A C17 H17B 109.5
H17A C17 H17C 109.5
H17B C17 H17C 109.5
Si3 C18 H18A 109.5
Si3 C18 H18B 109.5
Si3 C18 H18C 109.5
H18A C18 H18B 109.5
H18A C18 H18C 109.5
H18B C18 H18C 109.5
Si3 C19 H19A 109.5
Si3 C19 H19B 109.5
Si3 C19 H19C 109.5
H19A C19 H19B 109.5
H19A C19 H19C 109.5
H19B C19 H19C 109.5
Si4 C20 H20A 109.5
Si4 C20 H20B 109.5
Si4 C20 H20C 109.5
H20A C20 H20B 109.5
H20A C20 H20C 109.5
H20B C20 H20C 109.5
Si4 C21 H21A 109.5
Si4 C21 H21B 109.5
Si4 C21 H21C 109.5
H21A C21 H21B 109.5
H21A C21 H21C 109.5
H21B C21 H21C 109.5
Si4 C22 H22A 109.5
Si4 C22 H22B 109.5
Si4 C22 H22C 109.5
H22A C22 H22B 109.5
H22A C22 H22C 109.5
H22B C22 H22C 109.5
P2 C23 C24 123.8(3)
P2 C23 C28 119.1(3)
C24 C23 C28 117.0(4)
C23 C24 H24 119.2
C23 C24 C25 121.7(4)
H24 C24 C25 119.2
C24 C25 H25 119.9
C24 C25 C26 120.1(4)
H25 C25 C26 119.9
C25 C26 H26 120.5
C25 C26 C27 119.0(4)
H26 C26 C27 120.5
C26 C27 H27 119.4
C26 C27 C28 121.1(4)
H27 C27 C28 119.4
N2 C28 C23 117.7(3)
N2 C28 C27 122.1(3)
C23 C28 C27 120.2(3)
N2 C29 H29A 109.5
N2 C29 H29B 109.5
N2 C29 H29C 109.5
H29A C29 H29B 109.5
H29A C29 H29C 109.5
H29B C29 H29C 109.5
N2 C30 H30A 109.5
N2 C30 H30B 109.5
N2 C30 H30C 109.5
H30A C30 H30B 109.5
H30A C30 H30C 109.5
H30B C30 H30C 109.5

loop_
_geom_bond_atom_site_label_1
_geom_bond_atom_site_label_2
_geom_bond_distance
Sn P1 2.5995(10)
Sn P2 2.6110(11)
Sn N1 2.408(3)
P1 C1 1.906(4)
P1 C8 1.861(4)
P2 C16 1.889(3)
P2 C23 1.842(4)
N1 C13 1.484(5)
N1 C14 1.494(5)
N1 C15 1.496(5)
N2 C28 1.445(5)
N2 C29 1.465(4)
N2 C30 1.467(5)
Si1 C1 1.904(4)
Si1 C2 1.875(5)
Si1 C3 1.880(4)
Si1 C4 1.879(4)
Si2 C1 1.899(4)
Si2 C5 1.884(4)
Si2 C6 1.874(4)
Si2 C7 1.898(4)
Si3 C16 1.895(4)
Si3 C17 1.885(4)
Si3 C18 1.886(4)
Si3 C19 1.865(5)
Si4 C16 1.901(4)
Si4 C20 1.875(4)
Si4 C21 1.876(4)
Si4 C22 1.895(4)
C1 H1 1.000
C2 H2A 0.980
C2 H2B 0.980
C2 H2C 0.980
C3 H3A 0.980
C3 H3B 0.980
C3 H3C 0.980
C4 H4A 0.980
C4 H4B 0.980
C4 H4C 0.980
C5 H5A 0.980
C5 H5B 0.980
C5 H5C 0.980
C6 H6A 0.980
C6 H6B 0.980
C6 H6C 0.980
C7 H7A 0.980
C7 H7B 0.980
C7 H7C 0.980
C8 C9 1.396(5)
C8 C13 1.416(5)
C9 H9 0.950
C9 C10 1.389(5)
C10 H10 0.950
C10 C11 1.387(5)
C11 H11 0.950
C11 C12 1.391(6)
C12 H12 0.950
C12 C13 1.389(5)
C14 H14A 0.980
C14 H14B 0.980
C14 H14C 0.980
C15 H15A 0.980
C15 H15B 0.980
C15 H15C 0.980
C16 H16 1.000
C17 H17A 0.980
C17 H17B 0.980
C17 H17C 0.980
C18 H18A 0.980
C18 H18B 0.980
C18 H18C 0.980
C19 H19A 0.980
C19 H19B 0.980
C19 H19C 0.980
C20 H20A 0.980
C20 H20B 0.980
C20 H20C 0.980
C21 H21A 0.980
C21 H21B 0.980
C21 H21C 0.980
C22 H22A 0.980
C22 H22B 0.980
C22 H22C 0.980
C23 C24 1.404(5)
C23 C28 1.413(5)
C24 H24 0.950
C24 C25 1.389(6)
C25 H25 0.950
C25 C26 1.382(6)
C26 H26 0.950
C26 C27 1.394(6)
C27 H27 0.950
C27 C28 1.387(5)
C29 H29A 0.980
C29 H29B 0.980
C29 H29C 0.980
C30 H30A 0.980
C30 H30B 0.980
C30 H30C 0.980

loop_
_geom_torsion_atom_site_label_1
_geom_torsion_atom_site_label_2
_geom_torsion_atom_site_label_3
_geom_torsion_atom_site_label_4
_geom_torsion
P2 Sn P1 C1 -169.74(12)
P2 Sn P1 C8 -62.85(12)
N1 Sn P1 C1 -82.24(14)
N1 Sn P1 C8 24.65(14)
P1 Sn P2 C16 -24.43(13)
P1 Sn P2 C23 -137.24(12)
N1 Sn P2 C16 -104.97(14)
N1 Sn P2 C23 142.21(14)
P1 Sn N1 C13 -29.4(2)
P1 Sn N1 C14 -152.2(2)
P1 Sn N1 C15 90.9(2)
P2 Sn N1 C13 65.8(2)
P2 Sn N1 C14 -57.0(2)
P2 Sn N1 C15 -173.9(2)
C5 Si2 C1 P1 170.5(2)
C5 Si2 C1 Si1 45.5(2)
C6 Si2 C1 P1 -74.3(2)
C6 Si2 C1 Si1 160.7(2)
C7 Si2 C1 P1 50.1(3)
C7 Si2 C1 Si1 -74.9(2)
C2 Si1 C1 P1 156.5(2)
C2 Si1 C1 Si2 -75.0(2)
C3 Si1 C1 P1 -80.7(2)
C3 Si1 C1 Si2 47.7(3)
C4 Si1 C1 P1 39.9(2)
C4 Si1 C1 Si2 168.39(19)
Sn P1 C1 Si1 -90.47(15)
Sn P1 C1 Si2 142.05(15)
C8 P1 C1 Si1 172.68(16)
C8 P1 C1 Si2 45.2(2)
Sn P1 C8 C9 154.3(3)
Sn P1 C8 C13 -25.3(3)
C1 P1 C8 C9 -99.7(3)
C1 P1 C8 C13 80.7(4)
P1 C8 C9 C10 176.2(3)
C13 C8 C9 C10 -4.1(6)
C8 C9 C10 C11 0.2(6)
C9 C10 C11 C12 2.7(7)
C10 C11 C12 C13 -1.6(6)
C11 C12 C13 N1 178.4(4)
C11 C12 C13 C8 -2.4(6)
P1 C8 C13 N1 4.0(5)
P1 C8 C13 C12 -175.3(3)
C9 C8 C13 N1 -175.6(3)
C9 C8 C13 C12 5.1(6)
Sn N1 C13 C8 23.5(4)
Sn N1 C13 C12 -157.3(3)
C14 N1 C13 C8 143.1(4)
C14 N1 C13 C12 -37.6(5)
C15 N1 C13 C8 -95.2(4)
C15 N1 C13 C12 84.0(4)
Sn P2 C16 Si3 150.23(13)
Sn P2 C16 Si4 -63.9(3)
C23 P2 C16 Si3 -103.3(2)
C23 P2 C16 Si4 42.6(3)
C17 Si3 C16 P2 -166.4(2)
C17 Si3 C16 Si4 45.1(3)
C18 Si3 C16 P2 -48.5(3)
C18 Si3 C16 Si4 163.0(2)
C19 Si3 C16 P2 71.5(2)
C19 Si3 C16 Si4 -76.9(2)
C20 Si4 C16 P2 137.5(3)
C20 Si4 C16 Si3 -80.1(3)
C21 Si4 C16 P2 19.5(3)
C21 Si4 C16 Si3 161.9(2)
C22 Si4 C16 P2 -104.7(3)
C22 Si4 C16 Si3 37.7(3)
Sn P2 C23 C24 125.3(4)
Sn P2 C23 C28 -56.1(3)
C16 P2 C23 C24 10.7(4)
C16 P2 C23 C28 -170.7(3)
P2 C23 C24 C25 -173.1(4)
C28 C23 C24 C25 8.2(7)
C23 C24 C25 C26 -1.2(7)
C24 C25 C26 C27 -4.4(7)
C25 C26 C27 C28 2.7(7)
C26 C27 C28 N2 -175.9(4)
C26 C27 C28 C23 4.6(6)
P2 C23 C28 N2 -8.1(5)
P2 C23 C28 C27 171.5(3)
C24 C23 C28 N2 170.6(4)
C24 C23 C28 C27 -9.8(6)
C29 N2 C28 C23 154.6(3)
C29 N2 C28 C27 -24.9(5)
C30 N2 C28 C23 -79.1(4)
C30 N2 C28 C27 101.4(4)
